data_7055012
loop_
_publ_author_name
'Baishya, Ashim'
'Peddarao, Thota'
'Barman, Milan Kumar'
'Nembenna, Sharanappa'

_publ_section_title
;
 Catalyst free C--N bond formation by the reaction of amines with
 diimides: Bulky guanidines
;
_journal_name_full 'New J. Chem.'
_journal_paper_doi 10.1039/C5NJ01612F
_journal_year 2015
_chemical_formula_sum 'C21 H27 N3'
_chemical_formula_weight 321.46
_chemical_name_systematic
; 
 ? 
;
_space_group_IT_number 2
_symmetry_cell_setting triclinic
_symmetry_space_group_name_Hall '-P 1'
_symmetry_space_group_name_H-M 'P -1'
_atom_sites_solution_hydrogens geom
_atom_sites_solution_primary direct
_atom_sites_solution_secondary difmap
_audit_creation_method SHELXL-97
_audit_update_record
;
2015-05-13 deposited with the CCDC.
2015-07-23 downloaded from the CCDC.
;
_cell_angle_alpha 69.409(10)
_cell_angle_beta 81.907(10)
_cell_angle_gamma 77.454(10)
_cell_formula_units_Z 2
_cell_length_a 8.443(2)
_cell_length_b 10.304(2)
_cell_length_c 12.134(2)
_cell_measurement_reflns_used 3081
_cell_measurement_temperature 296(2)
_cell_measurement_theta_max 24.34
_cell_measurement_theta_min 2.96
_cell_volume 962.2(3)
_computing_cell_refinement 'Bruker SAINT'
_computing_data_collection 'Bruker APEX2'
_computing_data_reduction 'Bruker SAINT'
_computing_molecular_graphics 'Bruker SHELXTL'
_computing_publication_material 'Bruker SHELXTL'
_computing_structure_refinement 'SHELXL-97 (Sheldrick, 2008)'
_computing_structure_solution 'SHELXS-97 (Sheldrick, 2008)'
_diffrn_ambient_temperature 296(2)
_diffrn_measured_fraction_theta_full 0.998
_diffrn_measured_fraction_theta_max 0.998
_diffrn_measurement_device_type 'Bruker APEX-II CCD'
_diffrn_measurement_method '\f and \w scans'
_diffrn_radiation_monochromator graphite
_diffrn_radiation_source 'sealed tube'
_diffrn_radiation_type MoK\a
_diffrn_radiation_wavelength 0.71073
_diffrn_reflns_av_R_equivalents 0.0280
_diffrn_reflns_av_sigmaI/netI 0.0246
_diffrn_reflns_limit_h_max 10
_diffrn_reflns_limit_h_min -10
_diffrn_reflns_limit_k_max 12
_diffrn_reflns_limit_k_min -12
_diffrn_reflns_limit_l_max 14
_diffrn_reflns_limit_l_min -14
_diffrn_reflns_number 13541
_diffrn_reflns_theta_full 25.50
_diffrn_reflns_theta_max 25.50
_diffrn_reflns_theta_min 2.96
_exptl_absorpt_coefficient_mu 0.066
_exptl_absorpt_correction_T_max 0.7461
_exptl_absorpt_correction_T_min 0.7010
_exptl_absorpt_correction_type empirical
_exptl_absorpt_process_details sadabs
_exptl_crystal_colour colorless
_exptl_crystal_density_diffrn 1.110
_exptl_crystal_density_method 'not measured'
_exptl_crystal_description block
_exptl_crystal_F_000 348
_exptl_crystal_size_max 0.18
_exptl_crystal_size_mid 0.12
_exptl_crystal_size_min 0.098
_refine_diff_density_max 0.369
_refine_diff_density_min -0.206
_refine_diff_density_rms 0.036
_refine_ls_extinction_method none
_refine_ls_goodness_of_fit_ref 1.041
_refine_ls_hydrogen_treatment mixed
_refine_ls_matrix_type full
_refine_ls_number_parameters 225
_refine_ls_number_reflns 3582
_refine_ls_number_restraints 0
_refine_ls_restrained_S_all 1.041
_refine_ls_R_factor_all 0.0810
_refine_ls_R_factor_gt 0.0587
_refine_ls_shift/su_max 0.000
_refine_ls_shift/su_mean 0.000
_refine_ls_structure_factor_coef Fsqd
_refine_ls_weighting_details 'calc w=1/[\s^2^(Fo^2^)+(0.0877P)^2^+0.2845P] where P=(Fo^2^+2Fc^2^)/3'
_refine_ls_weighting_scheme calc
_refine_ls_wR_factor_gt 0.1640
_refine_ls_wR_factor_ref 0.1838
_reflns_number_gt 2527
_reflns_number_total 3582
_reflns_threshold_expression >2sigma(I)
_cod_data_source_file c5nj01612f2.cif
_cod_data_source_block sn_191_0m
_cod_depositor_comments
;
The following automatic conversions were performed:

'_symmetry_cell_setting' value 'Triclinic' changed to 'triclinic'
according to
/usr/data/users/saulius/crontab/automatic-downloads/rss-feeds/RSC/lib/dictionaries/cif_core.dic
dictionary named 'cif_core.dic' version 2.4.2 from 2011-04-26.

Automatic conversion script
Id: cif_fix_values 3271 2015-04-21 07:52:19Z andrius 
;
_cod_original_cell_volume 962.2(8)
_cod_original_sg_symbol_H-M 'P-1   '
_cod_database_code 7055012

loop_
_symmetry_equiv_pos_as_xyz
'x, y, z'
'-x, -y, -z'

loop_
_atom_site_label
_atom_site_type_symbol
_atom_site_fract_x
_atom_site_fract_y
_atom_site_fract_z
_atom_site_U_iso_or_equiv
_atom_site_adp_type
_atom_site_occupancy
_atom_site_symmetry_multiplicity
_atom_site_calc_flag
_atom_site_refinement_flags
N1 N 0.8356(2) -0.06098(17) 0.15870(15) 0.0598(5) Uani 1 1 d .
N2 N 0.6196(2) 0.02562(19) 0.27229(16) 0.0568(5) Uani 1 1 d .
N3 N 0.7762(2) 0.17488(17) 0.13061(16) 0.0590(5) Uani 1 1 d .
C10 C 0.5474(2) 0.11629(19) 0.33916(17) 0.0472(5) Uani 1 1 d .
C15 C 0.6383(3) 0.1472(2) 0.41061(18) 0.0539(5) Uani 1 1 d .
C1 C 0.7454(2) 0.04192(19) 0.18742(16) 0.0455(5) Uani 1 1 d .
C7 C 0.6994(3) -0.2603(2) 0.1981(2) 0.0614(6) Uani 1 1 d .
C2 C 0.8218(2) -0.20169(19) 0.21860(17) 0.0503(5) Uani 1 1 d .
C14 C 0.5594(3) 0.2339(2) 0.4748(2) 0.0693(7) Uani 1 1 d .
H14 H 0.6183 0.2558 0.5230 0.083 Uiso 1 1 calc R
C13 C 0.3962(4) 0.2876(3) 0.4680(2) 0.0813(8) Uani 1 1 d .
H13 H 0.3454 0.3468 0.5103 0.098 Uiso 1 1 calc R
C21 C 0.9199(3) 0.1916(3) 0.0464(2) 0.0826(8) Uani 1 1 d .
H21A H 0.9129 0.1572 -0.0173 0.099 Uiso 1 1 calc R
H21B H 1.0193 0.1426 0.0852 0.099 Uiso 1 1 calc R
C11 C 0.3816(3) 0.1686(2) 0.3329(2) 0.0636(6) Uani 1 1 d .
C3 C 0.9459(3) -0.2900(3) 0.2908(2) 0.0661(6) Uani 1 1 d .
C18 C 0.6609(3) 0.3049(2) 0.1091(2) 0.0722(7) Uani 1 1 d .
H18A H 0.6464 0.3378 0.1762 0.087 Uiso 1 1 calc R
H18B H 0.5562 0.2935 0.0932 0.087 Uiso 1 1 calc R
C6 C 0.7004(4) -0.4038(3) 0.2529(3) 0.0832(8) Uani 1 1 d .
H6 H 0.6170 -0.4426 0.2413 0.100 Uiso 1 1 calc R
C20 C 0.9116(4) 0.3489(3) 0.0022(3) 0.1003(11) Uani 1 1 d .
H20A H 0.9629 0.3775 0.0544 0.120 Uiso 1 1 calc R
H20B H 0.9645 0.3798 -0.0766 0.120 Uiso 1 1 calc R
C16 C 0.8172(3) 0.0886(3) 0.4189(3) 0.0794(7) Uani 1 1 d .
H16A H 0.8359 -0.0106 0.4311 0.119 Uiso 1 1 calc R
H16B H 0.8544 0.1036 0.4839 0.119 Uiso 1 1 calc R
H16C H 0.8754 0.1354 0.3470 0.119 Uiso 1 1 calc R
C12 C 0.3092(3) 0.2540(3) 0.3993(3) 0.0807(8) Uani 1 1 d .
H12 H 0.1981 0.2891 0.3967 0.097 Uiso 1 1 calc R
C19 C 0.7365(4) 0.4069(3) 0.0014(3) 0.0984(10) Uani 1 1 d .
H19A H 0.6937 0.4114 -0.0702 0.118 Uiso 1 1 calc R
H19B H 0.7153 0.5007 0.0071 0.118 Uiso 1 1 calc R
C4 C 0.9409(4) -0.4326(3) 0.3415(2) 0.0881(9) Uani 1 1 d .
H4 H 1.0225 -0.4914 0.3896 0.106 Uiso 1 1 calc R
C9 C 1.0835(4) -0.2310(4) 0.3102(3) 0.1099(12) Uani 1 1 d .
H9A H 1.0485 -0.1860 0.3689 0.165 Uiso 1 1 calc R
H9B H 1.1159 -0.1633 0.2376 0.165 Uiso 1 1 calc R
H9C H 1.1740 -0.3060 0.3366 0.165 Uiso 1 1 calc R
C5 C 0.8196(5) -0.4883(3) 0.3226(3) 0.0932(10) Uani 1 1 d .
H5 H 0.8186 -0.5842 0.3575 0.112 Uiso 1 1 calc R
C17 C 0.2813(3) 0.1337(4) 0.2565(3) 0.1013(10) Uani 1 1 d .
H17A H 0.1715 0.1836 0.2598 0.152 Uiso 1 1 calc R
H17B H 0.2817 0.0341 0.2849 0.152 Uiso 1 1 calc R
H17C H 0.3270 0.1613 0.1765 0.152 Uiso 1 1 calc R
C8 C 0.5712(4) -0.1701(3) 0.1138(3) 0.0978(10) Uani 1 1 d .
H8A H 0.4993 -0.1067 0.1485 0.147 Uiso 1 1 calc R
H8B H 0.5101 -0.2295 0.0982 0.147 Uiso 1 1 calc R
H8C H 0.6228 -0.1169 0.0413 0.147 Uiso 1 1 calc R
H22 H 0.605(3) -0.054(3) 0.300(2) 0.072(8) Uiso 1 1 d .

loop_
_atom_site_aniso_label
_atom_site_aniso_U_11
_atom_site_aniso_U_22
_atom_site_aniso_U_33
_atom_site_aniso_U_23
_atom_site_aniso_U_13
_atom_site_aniso_U_12
N1 0.0714(11) 0.0415(9) 0.0641(11) -0.0245(8) 0.0214(9) -0.0101(8)
N2 0.0675(11) 0.0383(9) 0.0627(11) -0.0216(8) 0.0209(9) -0.0140(8)
N3 0.0687(11) 0.0397(9) 0.0638(11) -0.0197(8) 0.0235(9) -0.0134(8)
C10 0.0492(11) 0.0380(10) 0.0491(10) -0.0149(8) 0.0130(8) -0.0070(8)
C15 0.0579(12) 0.0459(11) 0.0545(12) -0.0150(9) 0.0064(9) -0.0115(9)
C1 0.0490(10) 0.0410(10) 0.0468(10) -0.0181(8) 0.0069(8) -0.0094(8)
C7 0.0722(14) 0.0525(12) 0.0663(13) -0.0319(11) 0.0016(11) -0.0091(11)
C2 0.0616(12) 0.0397(10) 0.0492(11) -0.0224(9) 0.0098(9) -0.0044(9)
C14 0.0907(18) 0.0646(14) 0.0604(14) -0.0304(11) 0.0094(12) -0.0234(13)
C13 0.0903(19) 0.0669(16) 0.0893(18) -0.0453(14) 0.0344(15) -0.0133(14)
C21 0.0900(18) 0.0635(15) 0.0901(18) -0.0295(13) 0.0420(15) -0.0296(13)
C11 0.0515(12) 0.0636(14) 0.0740(15) -0.0261(11) 0.0050(10) -0.0075(10)
C3 0.0687(14) 0.0631(14) 0.0663(14) -0.0340(12) -0.0013(11) 0.0075(11)
C18 0.0877(17) 0.0424(12) 0.0718(15) -0.0127(10) 0.0166(13) -0.0059(11)
C6 0.106(2) 0.0616(16) 0.097(2) -0.0445(15) 0.0176(17) -0.0319(15)
C20 0.127(3) 0.0652(16) 0.104(2) -0.0294(15) 0.0521(19) -0.0444(17)
C16 0.0637(15) 0.0906(19) 0.0882(18) -0.0356(15) -0.0130(13) -0.0082(13)
C12 0.0558(14) 0.0775(17) 0.104(2) -0.0423(16) 0.0175(14) 0.0032(12)
C19 0.125(3) 0.0526(15) 0.0886(19) -0.0009(13) 0.0222(18) -0.0133(16)
C4 0.119(2) 0.0570(16) 0.0679(16) -0.0215(13) -0.0069(15) 0.0276(16)
C9 0.0772(19) 0.130(3) 0.145(3) -0.080(3) -0.0269(19) 0.0081(19)
C5 0.144(3) 0.0419(14) 0.0830(19) -0.0213(13) 0.0167(19) -0.0092(17)
C17 0.0627(16) 0.133(3) 0.122(3) -0.058(2) -0.0138(16) -0.0139(17)
C8 0.102(2) 0.102(2) 0.108(2) -0.0557(19) -0.0351(18) -0.0041(18)

loop_
_atom_type_symbol
_atom_type_description
_atom_type_scat_dispersion_real
_atom_type_scat_dispersion_imag
_atom_type_scat_source
C C 0.0033 0.0016 'International Tables Vol C Tables 4.2.6.8 and 6.1.1.4'
H H 0.0000 0.0000 'International Tables Vol C Tables 4.2.6.8 and 6.1.1.4'
N N 0.0061 0.0033 'International Tables Vol C Tables 4.2.6.8 and 6.1.1.4'

loop_
_geom_angle_atom_site_label_1
_geom_angle_atom_site_label_2
_geom_angle_atom_site_label_3
_geom_angle
C1 N1 C2 122.71(17)
C1 N2 C10 128.37(17)
C1 N3 C18 127.07(18)
C1 N3 C21 117.87(16)
C18 N3 C21 111.30(18)
C15 C10 C11 121.15(18)
C15 C10 N2 121.40(18)
C11 C10 N2 117.42(19)
C10 C15 C14 118.3(2)
C10 C15 C16 121.16(19)
C14 C15 C16 120.6(2)
N1 C1 N3 118.75(17)
N1 C1 N2 123.60(17)
N3 C1 N2 117.65(16)
C6 C7 C2 119.0(2)
C6 C7 C8 120.5(3)
C2 C7 C8 120.4(2)
C7 C2 N1 121.8(2)
C7 C2 C3 119.1(2)
N1 C2 C3 118.6(2)
C13 C14 C15 121.0(2)
C12 C13 C14 119.7(2)
N3 C21 C20 102.29(19)
C12 C11 C10 118.1(2)
C12 C11 C17 120.5(2)
C10 C11 C17 121.4(2)
C4 C3 C2 118.9(3)
C4 C3 C9 120.7(3)
C2 C3 C9 120.4(2)
N3 C18 C19 104.1(2)
C5 C6 C7 121.6(3)
C19 C20 C21 104.2(2)
C13 C12 C11 121.7(2)
C20 C19 C18 104.7(2)
C5 C4 C3 121.5(3)
C6 C5 C4 119.8(3)

loop_
_geom_bond_atom_site_label_1
_geom_bond_atom_site_label_2
_geom_bond_distance
N1 C1 1.288(2)
N1 C2 1.397(3)
N2 C1 1.365(2)
N2 C10 1.431(2)
N3 C1 1.364(2)
N3 C18 1.439(3)
N3 C21 1.470(3)
C10 C15 1.389(3)
C10 C11 1.389(3)
C15 C14 1.390(3)
C15 C16 1.503(3)
C7 C6 1.390(3)
C7 C2 1.395(3)
C7 C8 1.512(4)
C2 C3 1.406(3)
C14 C13 1.372(4)
C13 C12 1.356(4)
C21 C20 1.506(4)
C11 C12 1.386(3)
C11 C17 1.515(4)
C3 C4 1.386(4)
C3 C9 1.503(4)
C18 C19 1.520(3)
C6 C5 1.352(4)
C20 C19 1.469(4)
C4 C5 1.359(5)
